data_7109941
loop_
_publ_author_name
'Holger Braunschweig'
'Krzysztof Radacki'
'Rong Shang'

_publ_section_title
;
 sigma-coordination of metal-boryl bonds to gold(I)
;
_journal_name_full Chem.Commun.
_journal_page_first 9905
_journal_paper_doi 10.1039/c3cc45455j
_journal_volume 49
_journal_year 2013
_chemical_formula_moiety 'C29 H29 Au B Cl Mn O2 P'
_chemical_formula_sum 'C29 H29 Au B Cl Mn O2 P'
_chemical_formula_weight 738.66
_chemical_name_common
;
?
;
_chemical_name_systematic
; 
?
;
_space_group_IT_number 19
_symmetry_cell_setting orthorhombic
_symmetry_space_group_name_Hall 'P 2ac 2ab'
_symmetry_space_group_name_H-M 'P 21 21 21'
_atom_sites_solution_hydrogens geom
_atom_sites_solution_primary direct
_atom_sites_solution_secondary difmap
_audit_creation_method SHELXL-97
_cell_angle_alpha 90.00
_cell_angle_beta 90.00
_cell_angle_gamma 90.00
_cell_formula_units_Z 8
_cell_length_a 11.0391(5)
_cell_length_b 16.4909(8)
_cell_length_c 30.2689(14)
_cell_measurement_reflns_used 7964
_cell_measurement_temperature 100(2)
_cell_measurement_theta_max 23.41
_cell_measurement_theta_min 2.22
_cell_volume 5510.3(4)
_computing_cell_refinement 'Saint+ ver. 7.68A (Bruker AXS)'
_computing_data_collection 'APEX2 ver. 2010.3 (Bruker AXS)'
_computing_data_reduction 'Saint+ ver. 7.68A (Bruker AXS)'
_computing_molecular_graphics 'XP ver. 5.1 (Bruker AXS, 1998)'
_computing_publication_material 'SHELXL-97 (Sheldrick, 2008)'
_computing_structure_refinement 'SHELXL-97 (Sheldrick, 1997)'
_computing_structure_solution 'SHELXS-97 (Sheldrick, 1990)'
_diffrn_ambient_temperature 100(2)
_diffrn_detector_area_resol_mean 8.333
_diffrn_measured_fraction_theta_full 1.000
_diffrn_measured_fraction_theta_max 0.998
_diffrn_measurement_device_type 'Bruker X8-APEX II'
_diffrn_measurement_method '\f and \w scans'
_diffrn_radiation_monochromator 'multi-layer mirror'
_diffrn_radiation_source 'rotating anode'
_diffrn_radiation_type MoK\a
_diffrn_radiation_wavelength 0.71073
_diffrn_reflns_av_R_equivalents 0.0688
_diffrn_reflns_av_sigmaI/netI 0.0441
_diffrn_reflns_limit_h_max 13
_diffrn_reflns_limit_h_min -13
_diffrn_reflns_limit_k_max 20
_diffrn_reflns_limit_k_min -20
_diffrn_reflns_limit_l_max 38
_diffrn_reflns_limit_l_min -38
_diffrn_reflns_number 91988
_diffrn_reflns_theta_full 26.00
_diffrn_reflns_theta_max 26.79
_diffrn_reflns_theta_min 1.35
_exptl_absorpt_coefficient_mu 5.957
_exptl_absorpt_correction_T_max 0.7454
_exptl_absorpt_correction_T_min 0.5136
_exptl_absorpt_correction_type multi-scan
_exptl_absorpt_process_details 'Sadabs 2008/1 (Bruker 2008)'
_exptl_crystal_colour orange
_exptl_crystal_density_diffrn 1.781
_exptl_crystal_density_method 'not measured'
_exptl_crystal_description block
_exptl_crystal_F_000 2880
_exptl_crystal_size_max 0.21
_exptl_crystal_size_mid 0.18
_exptl_crystal_size_min 0.08
_refine_diff_density_max 2.515
_refine_diff_density_min -1.406
_refine_diff_density_rms 0.133
_refine_ls_extinction_method none
_refine_ls_goodness_of_fit_ref 1.095
_refine_ls_hydrogen_treatment constr
_refine_ls_matrix_type full
_refine_ls_number_parameters 656
_refine_ls_number_reflns 11730
_refine_ls_number_restraints 12
_refine_ls_restrained_S_all 1.097
_refine_ls_R_factor_all 0.0445
_refine_ls_R_factor_gt 0.0365
_refine_ls_shift/su_max 0.001
_refine_ls_shift/su_mean 0.000
_refine_ls_structure_factor_coef Fsqd
_refine_ls_weighting_details 'calc w=1/[\s^2^(Fo^2^)+(0.0190P)^2^+18.8872P] where P=(Fo^2^+2Fc^2^)/3'
_refine_ls_weighting_scheme calc
_refine_ls_wR_factor_gt 0.0711
_refine_ls_wR_factor_ref 0.0734
_reflns_number_gt 10404
_reflns_number_total 11730
_reflns_threshold_expression >2sigma(I)
_cod_data_source_file c3cc45455j.txt
_cod_data_source_block 2
_cod_original_sg_symbol_H-M P2(1)2(1)2(1)
_cod_database_code 7109941

loop_
_symmetry_equiv_pos_as_xyz
'x, y, z'
'-x+1/2, -y, z+1/2'
'-x, y+1/2, -z+1/2'
'x+1/2, -y+1/2, -z'

loop_
_atom_site_label
_atom_site_type_symbol
_atom_site_fract_x
_atom_site_fract_y
_atom_site_fract_z
_atom_site_U_iso_or_equiv
_atom_site_adp_type
_atom_site_occupancy
_atom_site_symmetry_multiplicity
_atom_site_calc_flag
_atom_site_refinement_flags
Mn1_1 Mn 0.29105(10) 0.95405(6) 0.32818(3) 0.0229(2) Uani 1 1 d .
C2_1 C 0.1879(9) 0.9848(5) 0.2875(3) 0.043(2) Uani 1 1 d .
O2_1 O 0.1257(6) 1.0047(4) 0.2586(2) 0.059(2) Uani 1 1 d .
C1_1 C 0.3489(7) 1.0547(5) 0.3309(2) 0.0284(17) Uani 1 1 d .
O1_1 O 0.3940(5) 1.1172(3) 0.33005(19) 0.0362(14) Uani 1 1 d .
Au1_1 Au 0.08693(2) 0.912652(14) 0.360816(9) 0.02013(6) Uani 1 1 d .
P1_1 P -0.09055(18) 0.85059(10) 0.38100(6) 0.0193(4) Uani 1 1 d .
B1_1 B 0.2234(8) 1.0063(5) 0.3875(3) 0.0258(19) Uani 1 1 d U
Cl1_1 Cl 0.2958(2) 0.96548(14) 0.43846(7) 0.0422(5) Uani 1 1 d .
C1_2 C 0.3460(7) 0.8383(4) 0.3555(3) 0.040(2) Uani 1 1 d .
H1_2 H 0.3110 0.8143 0.3810 0.048 Uiso 1 1 calc R
C2_2 C 0.4456(6) 0.8901(4) 0.3547(3) 0.0340(19) Uani 1 1 d .
H2_2 H 0.4907 0.9069 0.3798 0.041 Uiso 1 1 calc R
C3_2 C 0.4687(8) 0.9137(5) 0.3105(3) 0.0394(19) Uani 1 1 d .
H3_2 H 0.5305 0.9497 0.3010 0.047 Uiso 1 1 calc R
C4_2 C 0.3834(8) 0.8741(6) 0.2832(3) 0.047(2) Uani 1 1 d .
H4_2 H 0.3783 0.8776 0.2519 0.057 Uiso 1 1 calc R
C5_2 C 0.3067(8) 0.8278(5) 0.3114(4) 0.048(3) Uani 1 1 d .
H5_2 H 0.2402 0.7954 0.3021 0.058 Uiso 1 1 calc R
C1_3 C 0.1534(7) 1.0888(5) 0.3997(3) 0.039(2) Uani 1 1 d .
C2_3 C 0.0540(8) 1.0704(6) 0.4340(3) 0.051(3) Uani 1 1 d .
H2A_3 H 0.0915 1.0509 0.4614 0.077 Uiso 1 1 calc R
H2B_3 H -0.0006 1.0286 0.4224 0.077 Uiso 1 1 calc R
H2C_3 H 0.0078 1.1199 0.4401 0.077 Uiso 1 1 calc R
C3_3 C 0.0926(8) 1.1256(5) 0.3557(3) 0.054(2) Uani 1 1 d U
H3A_3 H 0.0358 1.1687 0.3638 0.080 Uiso 1 1 calc R
H3B_3 H 0.0491 1.0825 0.3399 0.080 Uiso 1 1 calc R
H3C_3 H 0.1560 1.1478 0.3365 0.080 Uiso 1 1 calc R
C4_3 C 0.2410(8) 1.1511(5) 0.4204(3) 0.047(2) Uani 1 1 d .
H4A_3 H 0.1969 1.2012 0.4270 0.070 Uiso 1 1 calc R
H4B_3 H 0.3069 1.1627 0.3997 0.070 Uiso 1 1 calc R
H4C_3 H 0.2747 1.1288 0.4478 0.070 Uiso 1 1 calc R
C1_4 C -0.1615(7) 0.7876(4) 0.3388(2) 0.0194(15) Uani 1 1 d .
C2_4 C -0.2846(7) 0.7791(4) 0.3348(2) 0.0263(18) Uani 1 1 d .
H2_4 H -0.3368 0.8091 0.3537 0.032 Uiso 1 1 calc R
C3_4 C -0.3335(7) 0.7273(4) 0.3037(2) 0.0252(16) Uani 1 1 d .
H3_4 H -0.4190 0.7227 0.3009 0.030 Uiso 1 1 calc R
C4_4 C -0.2602(7) 0.6829(4) 0.2771(3) 0.0276(18) Uani 1 1 d .
H4_4 H -0.2948 0.6463 0.2564 0.033 Uiso 1 1 calc R
C5_4 C -0.1344(7) 0.6904(4) 0.2797(2) 0.0254(17) Uani 1 1 d .
H5_4 H -0.0834 0.6602 0.2605 0.031 Uiso 1 1 calc R
C6_4 C -0.0853(7) 0.7425(4) 0.3107(2) 0.0243(15) Uani 1 1 d .
H6_4 H 0.0002 0.7478 0.3131 0.029 Uiso 1 1 calc R
C1_5 C -0.0745(7) 0.7837(4) 0.4284(2) 0.0226(16) Uani 1 1 d .
C2_5 C 0.0316(7) 0.7881(4) 0.4536(2) 0.0276(17) Uani 1 1 d .
H2_5 H 0.0948 0.8245 0.4458 0.033 Uiso 1 1 calc R
C3_5 C 0.0426(7) 0.7383(5) 0.4903(2) 0.0296(18) Uani 1 1 d .
H3_5 H 0.1145 0.7404 0.5075 0.035 Uiso 1 1 calc R
C4_5 C -0.0491(8) 0.6858(4) 0.5023(2) 0.0299(19) Uani 1 1 d .
H4_5 H -0.0408 0.6527 0.5279 0.036 Uiso 1 1 calc R
C5_5 C -0.1515(8) 0.6817(4) 0.4773(2) 0.0296(18) Uani 1 1 d .
H5_5 H -0.2141 0.6451 0.4855 0.036 Uiso 1 1 calc R
C6_5 C -0.1659(7) 0.7298(4) 0.4404(2) 0.0209(16) Uani 1 1 d .
H6_5 H -0.2377 0.7261 0.4233 0.025 Uiso 1 1 calc R
C1_6 C -0.2057(6) 0.9243(4) 0.3952(2) 0.0179(14) Uani 1 1 d .
C2_6 C -0.2639(6) 0.9250(4) 0.4360(2) 0.0234(15) Uani 1 1 d .
H2_6 H -0.2444 0.8854 0.4576 0.028 Uiso 1 1 calc R
C3_6 C -0.3491(8) 0.9827(4) 0.4449(3) 0.0313(18) Uani 1 1 d .
H3_6 H -0.3866 0.9837 0.4731 0.038 Uiso 1 1 calc R
C4_6 C -0.3822(7) 1.0402(4) 0.4135(3) 0.0289(18) Uani 1 1 d .
H4_6 H -0.4439 1.0787 0.4197 0.035 Uiso 1 1 calc R
C5_6 C -0.3244(7) 1.0404(4) 0.3734(2) 0.0314(19) Uani 1 1 d .
H5_6 H -0.3442 1.0800 0.3518 0.038 Uiso 1 1 calc R
C6_6 C -0.2377(6) 0.9829(4) 0.3647(3) 0.0273(16) Uani 1 1 d .
H6_6 H -0.1983 0.9834 0.3368 0.033 Uiso 1 1 calc R
Mn1_11 Mn 0.71916(12) 0.97036(8) 0.17560(4) 0.0332(3) Uani 1 1 d .
C1_11 C 0.7813(7) 1.0676(5) 0.1653(2) 0.035(2) Uani 1 1 d .
O1_11 O 0.8281(5) 1.1295(3) 0.16214(18) 0.0382(14) Uani 1 1 d .
C2_11 C 0.6005(9) 1.0162(6) 0.2065(3) 0.049(3) Uani 1 1 d .
O2_11 O 0.5218(7) 1.0476(4) 0.2275(2) 0.065(2) Uani 1 1 d .
Au1_11 Au 0.52438(2) 0.920756(15) 0.139938(9) 0.02222(6) Uani 1 1 d .
P1_11 P 0.35001(17) 0.85687(11) 0.11927(6) 0.0189(4) Uani 1 1 d .
B1_11 B 0.6694(9) 1.0032(6) 0.1109(3) 0.034(2) Uani 1 1 d .
Cl1_11 Cl 0.75361(19) 0.94458(13) 0.06768(7) 0.0412(5) Uani 1 1 d .
C1_12 C 0.7193(10) 0.8529(7) 0.2069(4) 0.076(4) Uani 1 1 d .
H1_12 H 0.6474 0.8262 0.2161 0.091 Uiso 1 1 calc R
C2_12 C 0.7907(10) 0.9056(8) 0.2319(4) 0.083(4) Uani 1 1 d .
H2_12 H 0.7773 0.9195 0.2619 0.099 Uiso 1 1 calc R
C3_12 C 0.8859(9) 0.9348(7) 0.2053(4) 0.073(4) Uani 1 1 d .
H3_12 H 0.9466 0.9722 0.2142 0.088 Uiso 1 1 calc R
C4_12 C 0.8753(9) 0.8979(5) 0.1621(4) 0.060(3) Uani 1 1 d .
H4_12 H 0.9258 0.9066 0.1371 0.072 Uiso 1 1 calc R
C5_12 C 0.7763(9) 0.8476(6) 0.1649(4) 0.061(3) Uani 1 1 d .
H5_12 H 0.7493 0.8134 0.1417 0.074 Uiso 1 1 calc R
C1_13 C 0.6083(7) 1.0793(5) 0.0880(3) 0.0345(18) Uani 1 1 d .
C2_13 C 0.5201(8) 1.0488(5) 0.0508(3) 0.046(2) Uani 1 1 d .
H2A_13 H 0.4852 1.0955 0.0354 0.069 Uiso 1 1 calc R
H2B_13 H 0.4550 1.0166 0.0642 0.069 Uiso 1 1 calc R
H2C_13 H 0.5651 1.0152 0.0298 0.069 Uiso 1 1 calc R
C3_13 C 0.6995(8) 1.1357(5) 0.0660(3) 0.037(2) Uani 1 1 d .
H3A_13 H 0.7503 1.1046 0.0456 0.056 Uiso 1 1 calc R
H3B_13 H 0.7506 1.1610 0.0886 0.056 Uiso 1 1 calc R
H3C_13 H 0.6561 1.1780 0.0496 0.056 Uiso 1 1 calc R
C4_13 C 0.5333(8) 1.1297(5) 0.1204(3) 0.045(2) Uani 1 1 d .
H4A_13 H 0.4480 1.1288 0.1114 0.067 Uiso 1 1 calc R
H4B_13 H 0.5628 1.1857 0.1204 0.067 Uiso 1 1 calc R
H4C_13 H 0.5410 1.1068 0.1502 0.067 Uiso 1 1 calc R
C1_14 C 0.3689(6) 0.7897(4) 0.0723(2) 0.0192(15) Uani 1 1 d .
C2_14 C 0.4762(7) 0.7905(4) 0.0487(2) 0.0253(16) Uani 1 1 d .
H2_14 H 0.5400 0.8258 0.0573 0.030 Uiso 1 1 calc R
C3_14 C 0.4902(8) 0.7402(5) 0.0128(2) 0.0321(18) Uani 1 1 d .
H3_14 H 0.5643 0.7410 -0.0031 0.039 Uiso 1 1 calc R
C4_14 C 0.3997(7) 0.6892(4) -0.0003(2) 0.0270(17) Uani 1 1 d .
H4_14 H 0.4104 0.6556 -0.0255 0.032 Uiso 1 1 calc R
C5_14 C 0.2917(7) 0.6867(4) 0.0234(2) 0.0255(17) Uani 1 1 d .
H5_14 H 0.2283 0.6511 0.0147 0.031 Uiso 1 1 calc R
C6_14 C 0.2780(7) 0.7368(4) 0.0598(2) 0.0245(17) Uani 1 1 d .
H6_14 H 0.2050 0.7348 0.0764 0.029 Uiso 1 1 calc R
C1_15 C 0.2301(6) 0.9281(4) 0.1055(2) 0.0222(15) Uani 1 1 d .
C2_15 C 0.1722(7) 0.9291(4) 0.0651(2) 0.0292(18) Uani 1 1 d .
H2_15 H 0.1941 0.8912 0.0429 0.035 Uiso 1 1 calc R
C3_15 C 0.0810(7) 0.9862(4) 0.0572(3) 0.0287(17) Uani 1 1 d .
H3_15 H 0.0406 0.9870 0.0295 0.034 Uiso 1 1 calc R
C4_15 C 0.0503(7) 1.0400(4) 0.0887(3) 0.034(2) Uani 1 1 d .
H4_15 H -0.0140 1.0770 0.0833 0.041 Uiso 1 1 calc R
C5_15 C 0.1105(7) 1.0426(5) 0.1289(3) 0.036(2) Uani 1 1 d .
H5_15 H 0.0895 1.0818 0.1505 0.043 Uiso 1 1 calc R
C6_15 C 0.2016(7) 0.9870(4) 0.1368(3) 0.0305(16) Uani 1 1 d .
H6_15 H 0.2453 0.9890 0.1638 0.037 Uiso 1 1 calc R
C1_16 C 0.2876(7) 0.7927(4) 0.1627(2) 0.0196(16) Uani 1 1 d .
C2_16 C 0.3651(8) 0.7429(4) 0.1852(2) 0.0295(18) Uani 1 1 d .
H2_16 H 0.4491 0.7439 0.1785 0.035 Uiso 1 1 calc R
C3_16 C 0.3224(10) 0.6910(5) 0.2176(3) 0.040(2) Uani 1 1 d .
H3_16 H 0.3765 0.6571 0.2335 0.048 Uiso 1 1 calc R
C4_16 C 0.2006(11) 0.6896(5) 0.2262(3) 0.047(3) Uani 1 1 d .
H4_16 H 0.1704 0.6527 0.2477 0.057 Uiso 1 1 calc R
C5_16 C 0.1221(9) 0.7390(6) 0.2051(3) 0.052(3) Uani 1 1 d .
H5_16 H 0.0386 0.7386 0.2127 0.062 Uiso 1 1 calc R
C6_16 C 0.1648(8) 0.7909(5) 0.1722(3) 0.039(2) Uani 1 1 d .
H6_16 H 0.1102 0.8246 0.1563 0.047 Uiso 1 1 calc R

loop_
_atom_site_aniso_label
_atom_site_aniso_U_11
_atom_site_aniso_U_22
_atom_site_aniso_U_33
_atom_site_aniso_U_23
_atom_site_aniso_U_13
_atom_site_aniso_U_12
Mn1_1 0.0200(6) 0.0270(6) 0.0217(6) -0.0016(4) 0.0026(5) -0.0057(5)
C2_1 0.059(6) 0.032(5) 0.037(5) 0.014(4) -0.005(4) -0.024(4)
O2_1 0.065(5) 0.060(4) 0.051(4) 0.035(3) -0.036(4) -0.033(4)
C1_1 0.021(4) 0.046(5) 0.018(4) 0.005(3) 0.001(3) -0.001(4)
O1_1 0.031(3) 0.030(3) 0.047(3) 0.008(2) -0.005(3) -0.017(3)
Au1_1 0.01712(12) 0.02000(12) 0.02327(13) 0.00195(13) 0.00037(11) -0.00232(10)
P1_1 0.0175(10) 0.0204(9) 0.0200(9) 0.0001(7) 0.0022(8) 0.0003(8)
B1_1 0.016(4) 0.028(3) 0.033(4) -0.003(3) 0.002(3) -0.007(3)
Cl1_1 0.0409(13) 0.0577(14) 0.0280(10) 0.0089(9) -0.0072(9) -0.0050(11)
C1_2 0.025(4) 0.033(4) 0.061(6) 0.001(4) 0.000(5) 0.007(3)
C2_2 0.018(4) 0.036(4) 0.048(5) -0.001(4) 0.003(4) 0.011(3)
C3_2 0.035(5) 0.043(5) 0.041(5) -0.005(4) 0.006(4) 0.005(5)
C4_2 0.031(5) 0.068(6) 0.044(5) -0.029(5) 0.008(4) 0.001(4)
C5_2 0.021(5) 0.037(5) 0.087(8) -0.029(5) 0.006(5) -0.007(4)
C1_3 0.022(4) 0.037(5) 0.059(5) -0.014(4) 0.004(4) -0.008(4)
C2_3 0.035(5) 0.051(6) 0.068(6) -0.032(5) 0.028(5) -0.008(4)
C3_3 0.047(4) 0.045(4) 0.069(4) 0.022(4) -0.001(4) 0.011(3)
C4_3 0.040(6) 0.043(5) 0.057(6) -0.023(4) -0.001(5) -0.017(4)
C1_4 0.027(4) 0.016(3) 0.015(3) 0.003(3) 0.003(3) -0.005(3)
C2_4 0.032(5) 0.025(4) 0.021(4) -0.004(3) 0.005(3) -0.002(4)
C3_4 0.016(4) 0.029(4) 0.031(4) -0.001(3) 0.000(3) -0.007(3)
C4_4 0.028(5) 0.029(4) 0.025(4) 0.000(3) -0.001(3) -0.015(3)
C5_4 0.024(4) 0.023(4) 0.029(4) -0.004(3) 0.010(3) 0.002(3)
C6_4 0.022(4) 0.022(4) 0.029(4) 0.005(3) 0.006(3) 0.001(3)
C1_5 0.026(4) 0.026(4) 0.016(4) -0.001(3) 0.004(3) 0.003(3)
C2_5 0.029(5) 0.027(4) 0.026(4) 0.000(3) -0.005(3) 0.005(4)
C3_5 0.022(4) 0.042(5) 0.024(4) 0.005(3) -0.010(3) 0.005(4)
C4_5 0.037(5) 0.032(4) 0.020(4) 0.011(3) 0.002(3) 0.014(4)
C5_5 0.031(5) 0.027(4) 0.031(4) 0.007(3) 0.010(4) 0.003(4)
C6_5 0.014(4) 0.027(4) 0.021(4) 0.001(3) -0.002(3) 0.005(3)
C1_6 0.017(3) 0.013(3) 0.024(3) -0.001(3) 0.003(3) 0.005(3)
C2_6 0.015(4) 0.026(4) 0.029(4) -0.003(3) 0.002(3) -0.003(3)
C3_6 0.035(5) 0.026(4) 0.033(4) -0.001(3) 0.011(4) -0.001(4)
C4_6 0.021(4) 0.021(4) 0.045(5) -0.012(3) 0.000(3) -0.001(3)
C5_6 0.042(5) 0.017(4) 0.035(5) -0.003(3) -0.004(3) 0.009(3)
C6_6 0.028(4) 0.028(4) 0.026(4) 0.005(3) -0.007(4) 0.005(3)
Mn1_11 0.0330(7) 0.0411(7) 0.0254(6) 0.0056(5) -0.0128(5) -0.0176(6)
C1_11 0.025(4) 0.051(6) 0.029(4) -0.008(4) -0.003(3) -0.018(4)
O1_11 0.042(4) 0.039(3) 0.034(3) -0.011(3) 0.001(3) -0.024(3)
C2_11 0.049(6) 0.066(6) 0.032(5) -0.020(4) 0.012(4) -0.041(5)
O2_11 0.070(5) 0.079(5) 0.047(4) -0.027(4) 0.021(4) -0.037(4)
Au1_11 0.02288(14) 0.02191(12) 0.02187(12) -0.00228(13) -0.00323(12) -0.00521(11)
P1_11 0.0172(10) 0.0202(9) 0.0193(9) -0.0028(7) 0.0001(8) -0.0041(8)
B1_11 0.023(5) 0.042(6) 0.038(5) -0.013(4) 0.000(4) -0.005(4)
Cl1_11 0.0330(12) 0.0500(13) 0.0406(12) -0.0207(9) 0.0096(9) -0.0019(9)
C1_12 0.047(7) 0.082(8) 0.099(9) 0.071(7) -0.037(7) -0.021(6)
C2_12 0.069(8) 0.124(11) 0.055(7) 0.046(7) -0.030(6) -0.029(8)
C3_12 0.035(6) 0.092(9) 0.091(9) 0.024(7) -0.046(6) -0.019(6)
C4_12 0.050(6) 0.032(5) 0.097(9) 0.023(5) -0.012(6) 0.002(4)
C5_12 0.030(6) 0.039(6) 0.115(10) 0.020(6) -0.013(6) 0.007(5)
C1_13 0.029(4) 0.029(4) 0.046(5) 0.008(4) 0.003(3) -0.010(4)
C2_13 0.038(5) 0.047(5) 0.053(6) 0.022(4) -0.014(5) -0.006(5)
C3_13 0.034(5) 0.042(5) 0.036(5) 0.021(4) -0.013(4) -0.003(4)
C4_13 0.031(5) 0.024(4) 0.079(7) 0.003(4) 0.012(4) 0.007(4)
C1_14 0.017(4) 0.021(3) 0.020(4) -0.001(3) -0.005(3) -0.002(3)
C2_14 0.019(4) 0.034(4) 0.023(4) 0.002(3) 0.001(3) -0.014(3)
C3_14 0.033(5) 0.034(4) 0.029(4) -0.003(3) 0.007(4) -0.004(4)
C4_14 0.032(5) 0.021(4) 0.028(4) -0.003(3) 0.001(4) 0.010(3)
C5_14 0.021(4) 0.019(4) 0.037(4) -0.003(3) -0.008(3) 0.001(3)
C6_14 0.033(5) 0.021(4) 0.020(4) -0.001(3) 0.000(3) 0.002(3)
C1_15 0.023(4) 0.021(4) 0.023(4) -0.004(3) 0.003(3) -0.009(3)
C2_15 0.046(5) 0.023(4) 0.018(4) 0.000(3) -0.004(3) 0.001(4)
C3_15 0.028(4) 0.029(4) 0.029(4) 0.007(3) -0.004(3) 0.004(4)
C4_15 0.027(5) 0.023(4) 0.053(5) 0.008(4) 0.001(4) 0.009(3)
C5_15 0.042(5) 0.032(4) 0.033(5) -0.007(3) 0.005(4) 0.002(4)
C6_15 0.033(4) 0.028(4) 0.030(4) 0.000(4) -0.007(4) 0.002(3)
C1_16 0.020(4) 0.021(4) 0.017(4) -0.001(3) -0.002(3) -0.008(3)
C2_16 0.037(5) 0.022(4) 0.030(4) 0.000(3) 0.001(4) 0.000(3)
C3_16 0.067(7) 0.030(5) 0.022(4) 0.003(3) -0.004(4) 0.008(4)
C4_16 0.085(8) 0.036(5) 0.021(4) 0.008(4) 0.006(5) -0.010(5)
C5_16 0.044(6) 0.069(7) 0.042(5) 0.022(5) 0.000(4) -0.012(5)
C6_16 0.037(5) 0.050(5) 0.032(4) 0.017(4) 0.003(4) -0.012(4)

loop_
_atom_type_symbol
_atom_type_description
_atom_type_scat_dispersion_real
_atom_type_scat_dispersion_imag
_atom_type_scat_source
C C 0.0033 0.0016 'International Tables Vol C Tables 4.2.6.8 and 6.1.1.4'
H H 0.0000 0.0000 'International Tables Vol C Tables 4.2.6.8 and 6.1.1.4'
B B 0.0013 0.0007 'International Tables Vol C Tables 4.2.6.8 and 6.1.1.4'
O O 0.0106 0.0060 'International Tables Vol C Tables 4.2.6.8 and 6.1.1.4'
P P 0.1023 0.0942 'International Tables Vol C Tables 4.2.6.8 and 6.1.1.4'
Mn Mn 0.3368 0.7283 'International Tables Vol C Tables 4.2.6.8 and 6.1.1.4'
Au Au -2.0133 8.8022 'International Tables Vol C Tables 4.2.6.8 and 6.1.1.4'
Cl Cl 0.1484 0.1585 'International Tables Vol C Tables 4.2.6.8 and 6.1.1.4'

loop_
_geom_angle_atom_site_label_1
_geom_angle_atom_site_label_2
_geom_angle_atom_site_label_3
_geom_angle
C2_1 Mn1_1 C1_1 89.8(4)
C2_1 Mn1_1 B1_1 104.4(4)
C1_1 Mn1_1 B1_1 73.1(3)
C2_1 Mn1_1 C3_2 120.7(4)
C1_1 Mn1_1 C3_2 88.5(4)
B1_1 Mn1_1 C3_2 131.2(3)
C2_1 Mn1_1 C5_2 99.6(4)
C1_1 Mn1_1 C5_2 152.3(3)
B1_1 Mn1_1 C5_2 128.3(4)
C3_2 Mn1_1 C5_2 64.3(3)
C2_1 Mn1_1 C4_2 92.3(4)
C1_1 Mn1_1 C4_2 115.5(4)
B1_1 Mn1_1 C4_2 161.5(4)
C3_2 Mn1_1 C4_2 38.5(3)
C5_2 Mn1_1 C4_2 38.6(3)
C2_1 Mn1_1 C2_2 156.3(4)
C1_1 Mn1_1 C2_2 98.9(3)
B1_1 Mn1_1 C2_2 99.3(3)
C3_2 Mn1_1 C2_2 38.5(3)
C5_2 Mn1_1 C2_2 63.4(3)
C4_2 Mn1_1 C2_2 64.0(3)
C2_1 Mn1_1 C1_2 134.9(4)
C1_1 Mn1_1 C1_2 134.7(3)
B1_1 Mn1_1 C1_2 97.6(4)
C3_2 Mn1_1 C1_2 64.2(3)
C5_2 Mn1_1 C1_2 38.3(4)
C4_2 Mn1_1 C1_2 64.5(4)
C2_2 Mn1_1 C1_2 37.5(3)
C2_1 Mn1_1 Au1_1 77.1(3)
C1_1 Mn1_1 Au1_1 123.2(2)
B1_1 Mn1_1 Au1_1 58.1(2)
C3_2 Mn1_1 Au1_1 145.3(3)
C5_2 Mn1_1 Au1_1 84.5(2)
C4_2 Mn1_1 Au1_1 119.9(3)
C2_2 Mn1_1 Au1_1 115.0(2)
C1_2 Mn1_1 Au1_1 82.2(2)
O2_1 C2_1 Mn1_1 175.6(9)
O1_1 C1_1 Mn1_1 173.8(7)
P1_1 Au1_1 B1_1 139.9(2)
P1_1 Au1_1 Mn1_1 167.51(5)
B1_1 Au1_1 Mn1_1 51.6(2)
C1_6 P1_1 C1_5 106.7(3)
C1_6 P1_1 C1_4 104.3(3)
C1_5 P1_1 C1_4 104.5(3)
C1_6 P1_1 Au1_1 111.3(2)
C1_5 P1_1 Au1_1 113.4(3)
C1_4 P1_1 Au1_1 115.7(2)
C1_3 B1_1 Cl1_1 108.8(6)
C1_3 B1_1 Mn1_1 134.9(6)
Cl1_1 B1_1 Mn1_1 113.7(4)
C1_3 B1_1 Au1_1 109.5(5)
Cl1_1 B1_1 Au1_1 109.2(4)
Mn1_1 B1_1 Au1_1 70.3(3)
C2_2 C1_2 C5_2 107.5(8)
C2_2 C1_2 Mn1_1 71.0(4)
C5_2 C1_2 Mn1_1 70.2(5)
C2_2 C1_2 H1_2 126.2
C5_2 C1_2 H1_2 126.2
Mn1_1 C1_2 H1_2 124.2
C1_2 C2_2 C3_2 109.1(8)
C1_2 C2_2 Mn1_1 71.5(4)
C3_2 C2_2 Mn1_1 70.0(5)
C1_2 C2_2 H2_2 125.4
C3_2 C2_2 H2_2 125.4
Mn1_1 C2_2 H2_2 124.7
C4_2 C3_2 C2_2 107.8(8)
C4_2 C3_2 Mn1_1 71.3(5)
C2_2 C3_2 Mn1_1 71.6(4)
C4_2 C3_2 H3_2 126.1
C2_2 C3_2 H3_2 126.1
Mn1_1 C3_2 H3_2 122.7
C3_2 C4_2 C5_2 107.1(8)
C3_2 C4_2 Mn1_1 70.2(5)
C5_2 C4_2 Mn1_1 70.6(5)
C3_2 C4_2 H4_2 126.5
C5_2 C4_2 H4_2 126.5
Mn1_1 C4_2 H4_2 124.4
C1_2 C5_2 C4_2 108.5(8)
C1_2 C5_2 Mn1_1 71.5(4)
C4_2 C5_2 Mn1_1 70.8(5)
C1_2 C5_2 H5_2 125.8
C4_2 C5_2 H5_2 125.8
Mn1_1 C5_2 H5_2 123.6
C2_3 C1_3 C4_3 107.6(7)
C2_3 C1_3 C3_3 109.6(7)
C4_3 C1_3 C3_3 110.3(7)
C2_3 C1_3 B1_1 109.3(7)
C4_3 C1_3 B1_1 110.8(7)
C3_3 C1_3 B1_1 109.2(7)
C1_3 C2_3 H2A_3 109.5
C1_3 C2_3 H2B_3 109.5
H2A_3 C2_3 H2B_3 109.5
C1_3 C2_3 H2C_3 109.5
H2A_3 C2_3 H2C_3 109.5
H2B_3 C2_3 H2C_3 109.5
C1_3 C3_3 H3A_3 109.5
C1_3 C3_3 H3B_3 109.5
H3A_3 C3_3 H3B_3 109.5
C1_3 C3_3 H3C_3 109.5
H3A_3 C3_3 H3C_3 109.5
H3B_3 C3_3 H3C_3 109.5
C1_3 C4_3 H4A_3 109.5
C1_3 C4_3 H4B_3 109.5
H4A_3 C4_3 H4B_3 109.5
C1_3 C4_3 H4C_3 109.5
H4A_3 C4_3 H4C_3 109.5
H4B_3 C4_3 H4C_3 109.5
C2_4 C1_4 C6_4 119.0(7)
C2_4 C1_4 P1_1 123.0(5)
C6_4 C1_4 P1_1 117.9(6)
C1_4 C2_4 C3_4 120.6(7)
C1_4 C2_4 H2_4 119.7
C3_4 C2_4 H2_4 119.7
C4_4 C3_4 C2_4 120.4(7)
C4_4 C3_4 H3_4 119.8
C2_4 C3_4 H3_4 119.8
C3_4 C4_4 C5_4 120.8(7)
C3_4 C4_4 H4_4 119.6
C5_4 C4_4 H4_4 119.6
C6_4 C5_4 C4_4 118.9(7)
C6_4 C5_4 H5_4 120.6
C4_4 C5_4 H5_4 120.6
C5_4 C6_4 C1_4 120.2(7)
C5_4 C6_4 H6_4 119.9
C1_4 C6_4 H6_4 119.9
C6_5 C1_5 C2_5 119.8(7)
C6_5 C1_5 P1_1 121.5(5)
C2_5 C1_5 P1_1 118.7(6)
C3_5 C2_5 C1_5 118.6(7)
C3_5 C2_5 H2_5 120.7
C1_5 C2_5 H2_5 120.7
C4_5 C3_5 C2_5 121.3(7)
C4_5 C3_5 H3_5 119.4
C2_5 C3_5 H3_5 119.4
C5_5 C4_5 C3_5 119.5(7)
C5_5 C4_5 H4_5 120.3
C3_5 C4_5 H4_5 120.3
C4_5 C5_5 C6_5 121.2(7)
C4_5 C5_5 H5_5 119.4
C6_5 C5_5 H5_5 119.4
C5_5 C6_5 C1_5 119.7(7)
C5_5 C6_5 H6_5 120.2
C1_5 C6_5 H6_5 120.2
C6_6 C1_6 C2_6 117.9(6)
C6_6 C1_6 P1_1 119.4(5)
C2_6 C1_6 P1_1 122.7(5)
C3_6 C2_6 C1_6 119.9(7)
C3_6 C2_6 H2_6 120.0
C1_6 C2_6 H2_6 120.0
C2_6 C3_6 C4_6 121.5(7)
C2_6 C3_6 H3_6 119.3
C4_6 C3_6 H3_6 119.3
C5_6 C4_6 C3_6 118.9(7)
C5_6 C4_6 H4_6 120.5
C3_6 C4_6 H4_6 120.5
C4_6 C5_6 C6_6 119.5(7)
C4_6 C5_6 H5_6 120.3
C6_6 C5_6 H5_6 120.3
C5_6 C6_6 C1_6 122.3(7)
C5_6 C6_6 H6_6 118.9
C1_6 C6_6 H6_6 118.9
C1_11 Mn1_11 C2_11 89.6(4)
C1_11 Mn1_11 B1_11 72.8(3)
C2_11 Mn1_11 B1_11 100.9(4)
C1_11 Mn1_11 C3_12 89.4(4)
C2_11 Mn1_11 C3_12 122.1(5)
B1_11 Mn1_11 C3_12 133.5(4)
C1_11 Mn1_11 C4_12 99.2(4)
C2_11 Mn1_11 C4_12 158.8(4)
B1_11 Mn1_11 C4_12 100.1(4)
C3_12 Mn1_11 C4_12 39.7(4)
C1_11 Mn1_11 C5_12 135.6(4)
C2_11 Mn1_11 C5_12 134.2(4)
B1_11 Mn1_11 C5_12 100.3(4)
C3_12 Mn1_11 C5_12 63.2(4)
C4_12 Mn1_11 C5_12 37.5(3)
C1_11 Mn1_11 C1_12 152.9(4)
C2_11 Mn1_11 C1_12 98.6(5)
B1_11 Mn1_11 C1_12 129.8(4)
C3_12 Mn1_11 C1_12 64.3(4)
C4_12 Mn1_11 C1_12 65.3(4)
C5_12 Mn1_11 C1_12 38.6(5)
C1_11 Mn1_11 C2_12 116.4(4)
C2_11 Mn1_11 C2_12 93.7(5)
B1_11 Mn1_11 C2_12 163.0(5)
C3_12 Mn1_11 C2_12 38.3(4)
C4_12 Mn1_11 C2_12 65.1(5)
C5_12 Mn1_11 C2_12 62.9(5)
C1_12 Mn1_11 C2_12 37.7(4)
C1_11 Mn1_11 Au1_11 123.0(3)
C2_11 Mn1_11 Au1_11 74.8(3)
B1_11 Mn1_11 Au1_11 57.8(3)
C3_12 Mn1_11 Au1_11 145.2(3)
C4_12 Mn1_11 Au1_11 114.9(3)
C5_12 Mn1_11 Au1_11 83.2(3)
C1_12 Mn1_11 Au1_11 84.2(3)
C2_12 Mn1_11 Au1_11 119.0(3)
O1_11 C1_11 Mn1_11 173.5(7)
O2_11 C2_11 Mn1_11 179.2(8)
O2_11 C2_11 Au1_11 115.2(6)
Mn1_11 C2_11 Au1_11 65.6(3)
B1_11 Au1_11 P1_11 139.7(2)
B1_11 Au1_11 Mn1_11 51.4(2)
P1_11 Au1_11 Mn1_11 168.20(5)
B1_11 Au1_11 C2_11 73.8(3)
P1_11 Au1_11 C2_11 137.6(2)
Mn1_11 Au1_11 C2_11 39.6(2)
C1_14 P1_11 C1_15 107.4(3)
C1_14 P1_11 C1_16 104.7(3)
C1_15 P1_11 C1_16 105.4(3)
C1_14 P1_11 Au1_11 113.6(2)
C1_15 P1_11 Au1_11 112.2(2)
C1_16 P1_11 Au1_11 112.9(2)
C1_13 B1_11 Cl1_11 108.3(6)
C1_13 B1_11 Mn1_11 136.2(6)
Cl1_11 B1_11 Mn1_11 112.8(5)
C1_13 B1_11 Au1_11 110.0(6)
Cl1_11 B1_11 Au1_11 108.1(4)
Mn1_11 B1_11 Au1_11 70.8(3)
C2_12 C1_12 C5_12 105.8(10)
C2_12 C1_12 Mn1_11 71.3(6)
C5_12 C1_12 Mn1_11 70.3(5)
C2_12 C1_12 H1_12 127.1
C5_12 C1_12 H1_12 127.1
Mn1_11 C1_12 H1_12 123.0
C1_12 C2_12 C3_12 109.0(11)
C1_12 C2_12 Mn1_11 71.0(5)
C3_12 C2_12 Mn1_11 69.7(5)
C1_12 C2_12 H2_12 125.5
C3_12 C2_12 H2_12 125.5
Mn1_11 C2_12 H2_12 125.4
C2_12 C3_12 C4_12 108.2(10)
C2_12 C3_12 Mn1_11 72.0(6)
C4_12 C3_12 Mn1_11 70.4(5)
C2_12 C3_12 H3_12 125.9
C4_12 C3_12 H3_12 125.9
Mn1_11 C3_12 H3_12 123.4
C5_12 C4_12 C3_12 105.2(10)
C5_12 C4_12 Mn1_11 71.6(6)
C3_12 C4_12 Mn1_11 70.0(6)
C5_12 C4_12 H4_12 127.4
C3_12 C4_12 H4_12 127.4
Mn1_11 C4_12 H4_12 122.8
C4_12 C5_12 C1_12 111.7(11)
C4_12 C5_12 Mn1_11 70.9(6)
C1_12 C5_12 Mn1_11 71.1(6)
C4_12 C5_12 H5_12 124.1
C1_12 C5_12 H5_12 124.1
Mn1_11 C5_12 H5_12 125.4
C3_13 C1_13 C4_13 107.8(7)
C3_13 C1_13 C2_13 106.9(7)
C4_13 C1_13 C2_13 107.3(7)
C3_13 C1_13 B1_11 113.2(7)
C4_13 C1_13 B1_11 112.4(7)
C2_13 C1_13 B1_11 108.9(7)
C1_13 C2_13 H2A_13 109.5
C1_13 C2_13 H2B_13 109.5
H2A_13 C2_13 H2B_13 109.5
C1_13 C2_13 H2C_13 109.5
H2A_13 C2_13 H2C_13 109.5
H2B_13 C2_13 H2C_13 109.5
C1_13 C3_13 H3A_13 109.5
C1_13 C3_13 H3B_13 109.5
H3A_13 C3_13 H3B_13 109.5
C1_13 C3_13 H3C_13 109.5
H3A_13 C3_13 H3C_13 109.5
H3B_13 C3_13 H3C_13 109.5
C1_13 C4_13 H4A_13 109.5
C1_13 C4_13 H4B_13 109.5
H4A_13 C4_13 H4B_13 109.5
C1_13 C4_13 H4C_13 109.5
H4A_13 C4_13 H4C_13 109.5
H4B_13 C4_13 H4C_13 109.5
C2_14 C1_14 C6_14 119.1(7)
C2_14 C1_14 P1_11 119.8(5)
C6_14 C1_14 P1_11 121.1(5)
C3_14 C2_14 C1_14 119.9(7)
C3_14 C2_14 H2_14 120.1
C1_14 C2_14 H2_14 120.1
C4_14 C3_14 C2_14 121.3(7)
C4_14 C3_14 H3_14 119.4
C2_14 C3_14 H3_14 119.4
C3_14 C4_14 C5_14 119.7(7)
C3_14 C4_14 H4_14 120.2
C5_14 C4_14 H4_14 120.2
C6_14 C5_14 C4_14 119.1(7)
C6_14 C5_14 H5_14 120.5
C4_14 C5_14 H5_14 120.5
C1_14 C6_14 C5_14 121.0(7)
C1_14 C6_14 H6_14 119.5
C5_14 C6_14 H6_14 119.5
C2_15 C1_15 C6_15 119.4(7)
C2_15 C1_15 P1_11 123.2(5)
C6_15 C1_15 P1_11 117.3(5)
C1_15 C2_15 C3_15 119.6(7)
C1_15 C2_15 H2_15 120.2
C3_15 C2_15 H2_15 120.2
C4_15 C3_15 C2_15 120.2(7)
C4_15 C3_15 H3_15 119.9
C2_15 C3_15 H3_15 119.9
C3_15 C4_15 C5_15 121.4(7)
C3_15 C4_15 H4_15 119.3
C5_15 C4_15 H4_15 119.3
C6_15 C5_15 C4_15 118.8(7)
C6_15 C5_15 H5_15 120.6
C4_15 C5_15 H5_15 120.6
C5_15 C6_15 C1_15 120.6(8)
C5_15 C6_15 H6_15 119.7
C1_15 C6_15 H6_15 119.7
C2_16 C1_16 C6_16 119.7(7)
C2_16 C1_16 P1_11 118.1(6)
C6_16 C1_16 P1_11 122.1(6)
C1_16 C2_16 C3_16 120.7(8)
C1_16 C2_16 H2_16 119.6
C3_16 C2_16 H2_16 119.6
C4_16 C3_16 C2_16 118.7(8)
C4_16 C3_16 H3_16 120.6
C2_16 C3_16 H3_16 120.6
C5_16 C4_16 C3_16 121.9(8)
C5_16 C4_16 H4_16 119.0
C3_16 C4_16 H4_16 119.0
C4_16 C5_16 C6_16 119.4(9)
C4_16 C5_16 H5_16 120.3
C6_16 C5_16 H5_16 120.3
C1_16 C6_16 C5_16 119.4(8)
C1_16 C6_16 H6_16 120.3
C5_16 C6_16 H6_16 120.3

loop_
_geom_bond_atom_site_label_1
_geom_bond_atom_site_label_2
_geom_bond_distance
Mn1_1 C2_1 1.753(9)
Mn1_1 C1_1 1.781(8)
Mn1_1 B1_1 2.126(9)
Mn1_1 C3_2 2.139(8)
Mn1_1 C5_2 2.150(8)
Mn1_1 C4_2 2.153(8)
Mn1_1 C2_2 2.160(7)
Mn1_1 C1_2 2.167(8)
Mn1_1 Au1_1 2.5534(11)
C2_1 O2_1 1.159(10)
C1_1 O1_1 1.145(9)
Au1_1 P1_1 2.2933(19)
Au1_1 B1_1 2.303(9)
P1_1 C1_6 1.811(6)
P1_1 C1_5 1.819(7)
P1_1 C1_4 1.824(7)
B1_1 C1_3 1.607(12)
B1_1 Cl1_1 1.864(9)
C1_2 C2_2 1.392(11)
C1_2 C5_2 1.416(13)
C1_2 H1_2 0.9500
C2_2 C3_2 1.416(11)
C2_2 H2_2 0.9500
C3_2 C4_2 1.414(12)
C3_2 H3_2 0.9500
C4_2 C5_2 1.424(13)
C4_2 H4_2 0.9500
C5_2 H5_2 0.9500
C1_3 C2_3 1.543(11)
C1_3 C4_3 1.544(10)
C1_3 C3_3 1.610(12)
C2_3 H2A_3 0.9800
C2_3 H2B_3 0.9800
C2_3 H2C_3 0.9800
C3_3 H3A_3 0.9800
C3_3 H3B_3 0.9800
C3_3 H3C_3 0.9800
C4_3 H4A_3 0.9800
C4_3 H4B_3 0.9800
C4_3 H4C_3 0.9800
C1_4 C2_4 1.372(10)
C1_4 C6_4 1.409(10)
C2_4 C3_4 1.382(10)
C2_4 H2_4 0.9500
C3_4 C4_4 1.357(10)
C3_4 H3_4 0.9500
C4_4 C5_4 1.396(10)
C4_4 H4_4 0.9500
C5_4 C6_4 1.383(10)
C5_4 H5_4 0.9500
C6_4 H6_4 0.9500
C1_5 C6_5 1.393(10)
C1_5 C2_5 1.399(10)
C2_5 C3_5 1.387(10)
C2_5 H2_5 0.9500
C3_5 C4_5 1.381(11)
C3_5 H3_5 0.9500
C4_5 C5_5 1.362(11)
C4_5 H4_5 0.9500
C5_5 C6_5 1.379(10)
C5_5 H5_5 0.9500
C6_5 H6_5 0.9500
C1_6 C6_6 1.382(9)
C1_6 C2_6 1.392(9)
C2_6 C3_6 1.365(10)
C2_6 H2_6 0.9500
C3_6 C4_6 1.391(11)
C3_6 H3_6 0.9500
C4_6 C5_6 1.372(10)
C4_6 H4_6 0.9500
C5_6 C6_6 1.372(10)
C5_6 H5_6 0.9500
C6_6 H6_6 0.9500
Mn1_11 C1_11 1.773(8)
Mn1_11 C2_11 1.778(10)
Mn1_11 B1_11 2.104(10)
Mn1_11 C3_12 2.131(9)
Mn1_11 C4_12 2.137(10)
Mn1_11 C5_12 2.145(10)
Mn1_11 C1_12 2.156(9)
Mn1_11 C2_12 2.160(10)
Mn1_11 Au1_11 2.5413(12)
C1_11 O1_11 1.148(9)
C2_11 O2_11 1.195(11)
C2_11 Au1_11 2.691(8)
Au1_11 B1_11 2.277(10)
Au1_11 P1_11 2.2817(18)
P1_11 C1_14 1.814(7)
P1_11 C1_15 1.819(7)
P1_11 C1_16 1.824(7)
B1_11 C1_13 1.585(13)
B1_11 Cl1_11 1.873(10)
C1_12 C2_12 1.394(16)
C1_12 C5_12 1.421(16)
C1_12 H1_12 0.9500
C2_12 C3_12 1.408(15)
C2_12 H2_12 0.9500
C3_12 C4_12 1.448(15)
C3_12 H3_12 0.9500
C4_12 C5_12 1.375(13)
C4_12 H4_12 0.9500
C5_12 H5_12 0.9500
C1_13 C3_13 1.525(10)
C1_13 C4_13 1.528(11)
C1_13 C2_13 1.571(11)
C2_13 H2A_13 0.9800
C2_13 H2B_13 0.9800
C2_13 H2C_13 0.9800
C3_13 H3A_13 0.9800
C3_13 H3B_13 0.9800
C3_13 H3C_13 0.9800
C4_13 H4A_13 0.9800
C4_13 H4B_13 0.9800
C4_13 H4C_13 0.9800
C1_14 C2_14 1.382(10)
C1_14 C6_14 1.382(10)
C2_14 C3_14 1.377(10)
C2_14 H2_14 0.9500
C3_14 C4_14 1.365(11)
C3_14 H3_14 0.9500
C4_14 C5_14 1.392(11)
C4_14 H4_14 0.9500
C5_14 C6_14 1.386(10)
C5_14 H5_14 0.9500
C6_14 H6_14 0.9500
C1_15 C2_15 1.379(9)
C1_15 C6_15 1.392(10)
C2_15 C3_15 1.399(10)
C2_15 H2_15 0.9500
C3_15 C4_15 1.347(11)
C3_15 H3_15 0.9500
C4_15 C5_15 1.385(11)
C4_15 H4_15 0.9500
C5_15 C6_15 1.382(10)
C5_15 H5_15 0.9500
C6_15 H6_15 0.9500
C1_16 C2_16 1.368(10)
C1_16 C6_16 1.385(11)
C2_16 C3_16 1.383(11)
C2_16 H2_16 0.9500
C3_16 C4_16 1.370(13)
C3_16 H3_16 0.9500
C4_16 C5_16 1.351(13)
C4_16 H4_16 0.9500
C5_16 C6_16 1.396(11)
C5_16 H5_16 0.9500
C6_16 H6_16 0.9500

loop_
_geom_torsion_atom_site_label_1
_geom_torsion_atom_site_label_2
_geom_torsion_atom_site_label_3
_geom_torsion_atom_site_label_4
_geom_torsion
C2_1 Mn1_1 Au1_1 P1_1 84.6(4)
C1_1 Mn1_1 Au1_1 P1_1 165.6(4)
B1_1 Mn1_1 Au1_1 P1_1 -159.2(4)
C3_2 Mn1_1 Au1_1 P1_1 -41.5(5)
C5_2 Mn1_1 Au1_1 P1_1 -16.6(4)
C4_2 Mn1_1 Au1_1 P1_1 -0.6(4)
C2_2 Mn1_1 Au1_1 P1_1 -73.8(4)
C1_2 Mn1_1 Au1_1 P1_1 -55.1(4)
C2_1 Mn1_1 Au1_1 B1_1 -116.3(4)
C1_1 Mn1_1 Au1_1 B1_1 -35.2(4)
C3_2 Mn1_1 Au1_1 B1_1 117.7(5)
C5_2 Mn1_1 Au1_1 B1_1 142.6(4)
C4_2 Mn1_1 Au1_1 B1_1 158.6(4)
C2_2 Mn1_1 Au1_1 B1_1 85.4(4)
C1_2 Mn1_1 Au1_1 B1_1 104.1(4)
B1_1 Au1_1 P1_1 C1_6 54.1(4)
Mn1_1 Au1_1 P1_1 C1_6 -151.5(3)
B1_1 Au1_1 P1_1 C1_5 -66.3(4)
Mn1_1 Au1_1 P1_1 C1_5 88.1(3)
B1_1 Au1_1 P1_1 C1_4 173.0(4)
Mn1_1 Au1_1 P1_1 C1_4 -32.6(4)
C2_1 Mn1_1 B1_1 C1_3 -33.8(8)
C1_1 Mn1_1 B1_1 C1_3 51.5(8)
C3_2 Mn1_1 B1_1 C1_3 123.8(7)
C5_2 Mn1_1 B1_1 C1_3 -148.7(7)
C4_2 Mn1_1 B1_1 C1_3 172.2(9)
C2_2 Mn1_1 B1_1 C1_3 148.0(8)
C1_2 Mn1_1 B1_1 C1_3 -174.0(8)
Au1_1 Mn1_1 B1_1 C1_3 -98.2(8)
C2_1 Mn1_1 B1_1 Cl1_1 167.4(4)
C1_1 Mn1_1 B1_1 Cl1_1 -107.4(5)
C3_2 Mn1_1 B1_1 Cl1_1 -35.1(7)
C5_2 Mn1_1 B1_1 Cl1_1 52.5(6)
C4_2 Mn1_1 B1_1 Cl1_1 13.4(13)
C2_2 Mn1_1 B1_1 Cl1_1 -10.8(5)
C1_2 Mn1_1 B1_1 Cl1_1 27.1(5)
Au1_1 Mn1_1 B1_1 Cl1_1 102.9(5)
C2_1 Mn1_1 B1_1 Au1_1 64.5(3)
C1_1 Mn1_1 B1_1 Au1_1 149.7(3)
C3_2 Mn1_1 B1_1 Au1_1 -138.0(4)
C5_2 Mn1_1 B1_1 Au1_1 -50.4(4)
C4_2 Mn1_1 B1_1 Au1_1 -89.5(10)
C2_2 Mn1_1 B1_1 Au1_1 -113.7(2)
C1_2 Mn1_1 B1_1 Au1_1 -75.8(3)
P1_1 Au1_1 B1_1 C1_3 -54.9(7)
Mn1_1 Au1_1 B1_1 C1_3 131.9(7)
P1_1 Au1_1 B1_1 Cl1_1 64.0(5)
Mn1_1 Au1_1 B1_1 Cl1_1 -109.1(5)
P1_1 Au1_1 B1_1 Mn1_1 173.15(12)
C2_1 Mn1_1 C1_2 C2_2 145.6(6)
C1_1 Mn1_1 C1_2 C2_2 -21.6(8)
B1_1 Mn1_1 C1_2 C2_2 -95.3(6)
C3_2 Mn1_1 C1_2 C2_2 37.0(5)
C5_2 Mn1_1 C1_2 C2_2 117.6(8)
C4_2 Mn1_1 C1_2 C2_2 79.9(6)
Au1_1 Mn1_1 C1_2 C2_2 -151.5(5)
C2_1 Mn1_1 C1_2 C5_2 28.0(8)
C1_1 Mn1_1 C1_2 C5_2 -139.1(5)
B1_1 Mn1_1 C1_2 C5_2 147.1(5)
C3_2 Mn1_1 C1_2 C5_2 -80.5(5)
C4_2 Mn1_1 C1_2 C5_2 -37.6(5)
C2_2 Mn1_1 C1_2 C5_2 -117.6(8)
Au1_1 Mn1_1 C1_2 C5_2 91.0(5)
C5_2 C1_2 C2_2 C3_2 0.9(9)
Mn1_1 C1_2 C2_2 C3_2 -60.1(5)
C5_2 C1_2 C2_2 Mn1_1 61.0(6)
C2_1 Mn1_1 C2_2 C1_2 -85.1(9)
C1_1 Mn1_1 C2_2 C1_2 164.6(5)
B1_1 Mn1_1 C2_2 C1_2 90.5(6)
C3_2 Mn1_1 C2_2 C1_2 -119.3(8)
C5_2 Mn1_1 C2_2 C1_2 -37.9(5)
C4_2 Mn1_1 C2_2 C1_2 -81.2(6)
Au1_1 Mn1_1 C2_2 C1_2 31.4(6)
C2_1 Mn1_1 C2_2 C3_2 34.2(10)
C1_1 Mn1_1 C2_2 C3_2 -76.1(5)
B1_1 Mn1_1 C2_2 C3_2 -150.2(5)
C5_2 Mn1_1 C2_2 C3_2 81.4(6)
C4_2 Mn1_1 C2_2 C3_2 38.1(5)
C1_2 Mn1_1 C2_2 C3_2 119.3(8)
Au1_1 Mn1_1 C2_2 C3_2 150.8(4)
C1_2 C2_2 C3_2 C4_2 -1.4(9)
Mn1_1 C2_2 C3_2 C4_2 -62.5(6)
C1_2 C2_2 C3_2 Mn1_1 61.1(5)
C2_1 Mn1_1 C3_2 C4_2 -47.8(7)
C1_1 Mn1_1 C3_2 C4_2 -136.6(6)
B1_1 Mn1_1 C3_2 C4_2 157.6(6)
C5_2 Mn1_1 C3_2 C4_2 38.1(6)
C2_2 Mn1_1 C3_2 C4_2 116.9(8)
C1_2 Mn1_1 C3_2 C4_2 80.8(6)
Au1_1 Mn1_1 C3_2 C4_2 65.8(7)
C2_1 Mn1_1 C3_2 C2_2 -164.8(5)
C1_1 Mn1_1 C3_2 C2_2 106.4(5)
B1_1 Mn1_1 C3_2 C2_2 40.7(7)
C5_2 Mn1_1 C3_2 C2_2 -78.9(6)
C4_2 Mn1_1 C3_2 C2_2 -116.9(8)
C1_2 Mn1_1 C3_2 C2_2 -36.2(5)
Au1_1 Mn1_1 C3_2 C2_2 -51.2(7)
C2_2 C3_2 C4_2 C5_2 1.4(10)
Mn1_1 C3_2 C4_2 C5_2 -61.3(6)
C2_2 C3_2 C4_2 Mn1_1 62.7(6)
C2_1 Mn1_1 C4_2 C3_2 140.3(6)
C1_1 Mn1_1 C4_2 C3_2 49.5(7)
B1_1 Mn1_1 C4_2 C3_2 -64.8(13)
C5_2 Mn1_1 C4_2 C3_2 -117.2(8)
C2_2 Mn1_1 C4_2 C3_2 -38.1(5)
C1_2 Mn1_1 C4_2 C3_2 -79.9(6)
Au1_1 Mn1_1 C4_2 C3_2 -143.3(5)
C2_1 Mn1_1 C4_2 C5_2 -102.4(6)
C1_1 Mn1_1 C4_2 C5_2 166.7(6)
B1_1 Mn1_1 C4_2 C5_2 52.4(13)
C3_2 Mn1_1 C4_2 C5_2 117.2(8)
C2_2 Mn1_1 C4_2 C5_2 79.1(6)
C1_2 Mn1_1 C4_2 C5_2 37.3(5)
Au1_1 Mn1_1 C4_2 C5_2 -26.0(6)
C2_2 C1_2 C5_2 C4_2 0.0(9)
Mn1_1 C1_2 C5_2 C4_2 61.5(6)
C2_2 C1_2 C5_2 Mn1_1 -61.5(5)
C3_2 C4_2 C5_2 C1_2 -0.8(10)
Mn1_1 C4_2 C5_2 C1_2 -61.9(6)
C3_2 C4_2 C5_2 Mn1_1 61.1(6)
C2_1 Mn1_1 C5_2 C1_2 -160.3(5)
C1_1 Mn1_1 C5_2 C1_2 91.6(9)
B1_1 Mn1_1 C5_2 C1_2 -43.3(7)
C3_2 Mn1_1 C5_2 C1_2 80.2(5)
C4_2 Mn1_1 C5_2 C1_2 118.1(8)
C2_2 Mn1_1 C5_2 C1_2 37.2(5)
Au1_1 Mn1_1 C5_2 C1_2 -84.4(5)
C2_1 Mn1_1 C5_2 C4_2 81.7(6)
C1_1 Mn1_1 C5_2 C4_2 -26.4(11)
B1_1 Mn1_1 C5_2 C4_2 -161.4(5)
C3_2 Mn1_1 C5_2 C4_2 -37.9(5)
C2_2 Mn1_1 C5_2 C4_2 -80.9(6)
C1_2 Mn1_1 C5_2 C4_2 -118.1(8)
Au1_1 Mn1_1 C5_2 C4_2 157.5(5)
Cl1_1 B1_1 C1_3 C2_3 -61.2(8)
Mn1_1 B1_1 C1_3 C2_3 139.2(7)
Au1_1 B1_1 C1_3 C2_3 58.0(8)
Cl1_1 B1_1 C1_3 C4_3 57.2(8)
Mn1_1 B1_1 C1_3 C4_3 -102.4(9)
Au1_1 B1_1 C1_3 C4_3 176.4(6)
Cl1_1 B1_1 C1_3 C3_3 178.9(6)
Mn1_1 B1_1 C1_3 C3_3 19.3(10)
Au1_1 B1_1 C1_3 C3_3 -61.9(7)
C1_6 P1_1 C1_4 C2_4 -24.2(7)
C1_5 P1_1 C1_4 C2_4 87.7(6)
Au1_1 P1_1 C1_4 C2_4 -146.9(5)
C1_6 P1_1 C1_4 C6_4 159.4(5)
C1_5 P1_1 C1_4 C6_4 -88.7(6)
Au1_1 P1_1 C1_4 C6_4 36.7(6)
C6_4 C1_4 C2_4 C3_4 -0.3(10)
P1_1 C1_4 C2_4 C3_4 -176.6(5)
C1_4 C2_4 C3_4 C4_4 1.2(11)
C2_4 C3_4 C4_4 C5_4 -1.8(11)
C3_4 C4_4 C5_4 C6_4 1.5(11)
C4_4 C5_4 C6_4 C1_4 -0.6(10)
C2_4 C1_4 C6_4 C5_4 0.0(10)
P1_1 C1_4 C6_4 C5_4 176.5(5)
C1_6 P1_1 C1_5 C6_5 69.0(6)
C1_4 P1_1 C1_5 C6_5 -41.1(7)
Au1_1 P1_1 C1_5 C6_5 -168.0(5)
C1_6 P1_1 C1_5 C2_5 -109.8(6)
C1_4 P1_1 C1_5 C2_5 140.0(6)
Au1_1 P1_1 C1_5 C2_5 13.1(6)
C6_5 C1_5 C2_5 C3_5 -0.2(11)
P1_1 C1_5 C2_5 C3_5 178.7(5)
C1_5 C2_5 C3_5 C4_5 -0.7(11)
C2_5 C3_5 C4_5 C5_5 1.1(12)
C3_5 C4_5 C5_5 C6_5 -0.7(12)
C4_5 C5_5 C6_5 C1_5 -0.2(11)
C2_5 C1_5 C6_5 C5_5 0.6(10)
P1_1 C1_5 C6_5 C5_5 -178.2(5)
C1_5 P1_1 C1_6 C6_6 -179.4(6)
C1_4 P1_1 C1_6 C6_6 -69.1(6)
Au1_1 P1_1 C1_6 C6_6 56.4(6)
C1_5 P1_1 C1_6 C2_6 0.9(7)
C1_4 P1_1 C1_6 C2_6 111.2(6)
Au1_1 P1_1 C1_6 C2_6 -123.3(5)
C6_6 C1_6 C2_6 C3_6 -0.4(10)
P1_1 C1_6 C2_6 C3_6 179.3(6)
C1_6 C2_6 C3_6 C4_6 1.9(11)
C2_6 C3_6 C4_6 C5_6 -2.5(12)
C3_6 C4_6 C5_6 C6_6 1.6(11)
C4_6 C5_6 C6_6 C1_6 -0.2(11)
C2_6 C1_6 C6_6 C5_6 -0.4(11)
P1_1 C1_6 C6_6 C5_6 179.8(6)
C1_11 Mn1_11 C2_11 Au1_11 124.5(3)
B1_11 Mn1_11 C2_11 Au1_11 52.0(3)
C3_12 Mn1_11 C2_11 Au1_11 -146.5(4)
C4_12 Mn1_11 C2_11 Au1_11 -120.3(10)
C5_12 Mn1_11 C2_11 Au1_11 -64.1(6)
C1_12 Mn1_11 C2_11 Au1_11 -81.5(3)
C2_12 Mn1_11 C2_11 Au1_11 -119.1(3)
C1_11 Mn1_11 Au1_11 B1_11 34.4(4)
C2_11 Mn1_11 Au1_11 B1_11 113.7(4)
C3_12 Mn1_11 Au1_11 B1_11 -121.3(7)
C4_12 Mn1_11 Au1_11 B1_11 -86.4(4)
C5_12 Mn1_11 Au1_11 B1_11 -106.8(5)
C1_12 Mn1_11 Au1_11 B1_11 -145.6(5)
C2_12 Mn1_11 Au1_11 B1_11 -160.5(5)
C1_11 Mn1_11 Au1_11 P1_11 -162.5(4)
C2_11 Mn1_11 Au1_11 P1_11 -83.1(4)
B1_11 Mn1_11 Au1_11 P1_11 163.1(4)
C3_12 Mn1_11 Au1_11 P1_11 41.8(7)
C4_12 Mn1_11 Au1_11 P1_11 76.8(4)
C5_12 Mn1_11 Au1_11 P1_11 56.3(4)
C1_12 Mn1_11 Au1_11 P1_11 17.5(5)
C2_12 Mn1_11 Au1_11 P1_11 2.6(5)
C1_11 Mn1_11 Au1_11 C2_11 -79.4(5)
B1_11 Mn1_11 Au1_11 C2_11 -113.7(4)
C3_12 Mn1_11 Au1_11 C2_11 124.9(7)
C4_12 Mn1_11 Au1_11 C2_11 159.9(5)
C5_12 Mn1_11 Au1_11 C2_11 139.5(5)
C1_12 Mn1_11 Au1_11 C2_11 100.6(5)
C2_12 Mn1_11 Au1_11 C2_11 85.7(5)
O2_11 C2_11 Au1_11 B1_11 131.5(9)
Mn1_11 C2_11 Au1_11 B1_11 -48.2(3)
O2_11 C2_11 Au1_11 P1_11 -17.8(10)
Mn1_11 C2_11 Au1_11 P1_11 162.48(11)
O2_11 C2_11 Au1_11 Mn1_11 179.7(10)
B1_11 Au1_11 P1_11 C1_14 56.9(5)
Mn1_11 Au1_11 P1_11 C1_14 -102.6(4)
C2_11 Au1_11 P1_11 C1_14 -172.4(4)
B1_11 Au1_11 P1_11 C1_15 -65.2(4)
Mn1_11 Au1_11 P1_11 C1_15 135.4(3)
C2_11 Au1_11 P1_11 C1_15 65.5(4)
B1_11 Au1_11 P1_11 C1_16 175.9(5)
Mn1_11 Au1_11 P1_11 C1_16 16.5(4)
C2_11 Au1_11 P1_11 C1_16 -53.4(4)
C1_11 Mn1_11 B1_11 C1_13 -51.1(9)
C2_11 Mn1_11 B1_11 C1_13 35.1(9)
C3_12 Mn1_11 B1_11 C1_13 -123.0(9)
C4_12 Mn1_11 B1_11 C1_13 -147.6(9)
C5_12 Mn1_11 B1_11 C1_13 174.3(9)
C1_12 Mn1_11 B1_11 C1_13 146.2(8)
C2_12 Mn1_11 B1_11 C1_13 -176.5(11)
Au1_11 Mn1_11 B1_11 C1_13 99.2(9)
C1_11 Mn1_11 B1_11 Cl1_11 107.6(5)
C2_11 Mn1_11 B1_11 Cl1_11 -166.2(5)
C3_12 Mn1_11 B1_11 Cl1_11 35.7(8)
C4_12 Mn1_11 B1_11 Cl1_11 11.0(5)
C5_12 Mn1_11 B1_11 Cl1_11 -27.1(5)
C1_12 Mn1_11 B1_11 Cl1_11 -55.1(7)
C2_12 Mn1_11 B1_11 Cl1_11 -17.9(17)
Au1_11 Mn1_11 B1_11 Cl1_11 -102.1(5)
C1_11 Mn1_11 B1_11 Au1_11 -150.3(4)
C2_11 Mn1_11 B1_11 Au1_11 -64.1(3)
C3_12 Mn1_11 B1_11 Au1_11 137.8(5)
C4_12 Mn1_11 B1_11 Au1_11 113.1(3)
C5_12 Mn1_11 B1_11 Au1_11 75.1(3)
C1_12 Mn1_11 B1_11 Au1_11 47.0(6)
C2_12 Mn1_11 B1_11 Au1_11 84.3(14)
P1_11 Au1_11 B1_11 C1_13 51.9(7)
Mn1_11 Au1_11 B1_11 C1_13 -133.3(7)
C2_11 Au1_11 B1_11 C1_13 -95.9(6)
P1_11 Au1_11 B1_11 Cl1_11 -66.2(6)
Mn1_11 Au1_11 B1_11 Cl1_11 108.6(5)
C2_11 Au1_11 B1_11 Cl1_11 146.0(5)
P1_11 Au1_11 B1_11 Mn1_11 -174.73(13)
C2_11 Au1_11 B1_11 Mn1_11 37.4(3)
C1_11 Mn1_11 C1_12 C2_12 21.6(15)
C2_11 Mn1_11 C1_12 C2_12 -84.8(8)
B1_11 Mn1_11 C1_12 C2_12 163.1(7)
C3_12 Mn1_11 C1_12 C2_12 36.7(8)
C4_12 Mn1_11 C1_12 C2_12 80.7(8)
C5_12 Mn1_11 C1_12 C2_12 115.3(10)
Au1_11 Mn1_11 C1_12 C2_12 -158.4(8)
C1_11 Mn1_11 C1_12 C5_12 -93.7(11)
C2_11 Mn1_11 C1_12 C5_12 159.9(6)
B1_11 Mn1_11 C1_12 C5_12 47.9(8)
C3_12 Mn1_11 C1_12 C5_12 -78.6(7)
C4_12 Mn1_11 C1_12 C5_12 -34.5(6)
C2_12 Mn1_11 C1_12 C5_12 -115.3(10)
Au1_11 Mn1_11 C1_12 C5_12 86.3(6)
C5_12 C1_12 C2_12 C3_12 2.6(13)
Mn1_11 C1_12 C2_12 C3_12 -59.6(8)
C5_12 C1_12 C2_12 Mn1_11 62.2(7)
C1_11 Mn1_11 C2_12 C1_12 -169.2(8)
C2_11 Mn1_11 C2_12 C1_12 99.4(8)
B1_11 Mn1_11 C2_12 C1_12 -49.5(18)
C3_12 Mn1_11 C2_12 C1_12 -119.7(12)
C4_12 Mn1_11 C2_12 C1_12 -81.1(8)
C5_12 Mn1_11 C2_12 C1_12 -39.3(8)
Au1_11 Mn1_11 C2_12 C1_12 24.8(9)
C1_11 Mn1_11 C2_12 C3_12 -49.5(9)
C2_11 Mn1_11 C2_12 C3_12 -141.0(8)
B1_11 Mn1_11 C2_12 C3_12 70.1(17)
C4_12 Mn1_11 C2_12 C3_12 38.5(7)
C5_12 Mn1_11 C2_12 C3_12 80.3(8)
C1_12 Mn1_11 C2_12 C3_12 119.7(12)
Au1_11 Mn1_11 C2_12 C3_12 144.4(7)
C1_12 C2_12 C3_12 C4_12 -1.0(13)
Mn1_11 C2_12 C3_12 C4_12 -61.4(7)
C1_12 C2_12 C3_12 Mn1_11 60.4(8)
C1_11 Mn1_11 C3_12 C2_12 137.0(8)
C2_11 Mn1_11 C3_12 C2_12 47.9(9)
B1_11 Mn1_11 C3_12 C2_12 -157.7(8)
C4_12 Mn1_11 C3_12 C2_12 -117.6(10)
C5_12 Mn1_11 C3_12 C2_12 -79.3(8)
C1_12 Mn1_11 C3_12 C2_12 -36.1(8)
Au1_11 Mn1_11 C3_12 C2_12 -63.2(11)
C1_11 Mn1_11 C3_12 C4_12 -105.3(6)
C2_11 Mn1_11 C3_12 C4_12 165.5(6)
B1_11 Mn1_11 C3_12 C4_12 -40.0(8)
C5_12 Mn1_11 C3_12 C4_12 38.3(6)
C1_12 Mn1_11 C3_12 C4_12 81.5(7)
C2_12 Mn1_11 C3_12 C4_12 117.6(10)
Au1_11 Mn1_11 C3_12 C4_12 54.5(9)
C2_12 C3_12 C4_12 C5_12 -1.1(11)
Mn1_11 C3_12 C4_12 C5_12 -63.5(6)
C2_12 C3_12 C4_12 Mn1_11 62.4(8)
C1_11 Mn1_11 C4_12 C5_12 -167.8(7)
C2_11 Mn1_11 C4_12 C5_12 78.6(13)
B1_11 Mn1_11 C4_12 C5_12 -93.8(7)
C3_12 Mn1_11 C4_12 C5_12 114.5(10)
C1_12 Mn1_11 C4_12 C5_12 35.6(7)
C2_12 Mn1_11 C4_12 C5_12 77.2(8)
Au1_11 Mn1_11 C4_12 C5_12 -34.7(8)
C1_11 Mn1_11 C4_12 C3_12 77.7(6)
C2_11 Mn1_11 C4_12 C3_12 -35.9(13)
B1_11 Mn1_11 C4_12 C3_12 151.7(6)
C5_12 Mn1_11 C4_12 C3_12 -114.5(10)
C1_12 Mn1_11 C4_12 C3_12 -78.9(7)
C2_12 Mn1_11 C4_12 C3_12 -37.2(6)
Au1_11 Mn1_11 C4_12 C3_12 -149.2(5)
C3_12 C4_12 C5_12 C1_12 2.8(11)
Mn1_11 C4_12 C5_12 C1_12 -59.6(7)
C3_12 C4_12 C5_12 Mn1_11 62.4(7)
C2_12 C1_12 C5_12 C4_12 -3.4(12)
Mn1_11 C1_12 C5_12 C4_12 59.5(7)
C2_12 C1_12 C5_12 Mn1_11 -62.9(8)
C1_11 Mn1_11 C5_12 C4_12 17.3(10)
C2_11 Mn1_11 C5_12 C4_12 -150.4(7)
B1_11 Mn1_11 C5_12 C4_12 93.2(7)
C3_12 Mn1_11 C5_12 C4_12 -40.6(7)
C1_12 Mn1_11 C5_12 C4_12 -122.2(10)
C2_12 Mn1_11 C5_12 C4_12 -83.7(7)
Au1_11 Mn1_11 C5_12 C4_12 148.6(7)
C1_11 Mn1_11 C5_12 C1_12 139.5(6)
C2_11 Mn1_11 C5_12 C1_12 -28.2(9)
B1_11 Mn1_11 C5_12 C1_12 -144.6(6)
C3_12 Mn1_11 C5_12 C1_12 81.6(7)
C4_12 Mn1_11 C5_12 C1_12 122.2(10)
C2_12 Mn1_11 C5_12 C1_12 38.4(6)
Au1_11 Mn1_11 C5_12 C1_12 -89.2(6)
Cl1_11 B1_11 C1_13 C3_13 -59.6(8)
Mn1_11 B1_11 C1_13 C3_13 99.7(10)
Au1_11 B1_11 C1_13 C3_13 -177.5(6)
Cl1_11 B1_11 C1_13 C4_13 178.0(6)
Mn1_11 B1_11 C1_13 C4_13 -22.7(12)
Au1_11 B1_11 C1_13 C4_13 60.0(8)
Cl1_11 B1_11 C1_13 C2_13 59.2(8)
Mn1_11 B1_11 C1_13 C2_13 -141.5(8)
Au1_11 B1_11 C1_13 C2_13 -58.7(8)
C1_15 P1_11 C1_14 C2_14 115.0(6)
C1_16 P1_11 C1_14 C2_14 -133.3(6)
Au1_11 P1_11 C1_14 C2_14 -9.7(6)
C1_15 P1_11 C1_14 C6_14 -65.5(6)
C1_16 P1_11 C1_14 C6_14 46.2(6)
Au1_11 P1_11 C1_14 C6_14 169.8(5)
C6_14 C1_14 C2_14 C3_14 1.2(11)
P1_11 C1_14 C2_14 C3_14 -179.3(6)
C1_14 C2_14 C3_14 C4_14 0.3(12)
C2_14 C3_14 C4_14 C5_14 -1.2(12)
C3_14 C4_14 C5_14 C6_14 0.6(11)
C2_14 C1_14 C6_14 C5_14 -1.8(11)
P1_11 C1_14 C6_14 C5_14 178.7(5)
C4_14 C5_14 C6_14 C1_14 0.9(11)
C1_14 P1_11 C1_15 C2_15 -2.5(7)
C1_16 P1_11 C1_15 C2_15 -113.8(6)
Au1_11 P1_11 C1_15 C2_15 123.0(6)
C1_14 P1_11 C1_15 C6_15 -178.7(5)
C1_16 P1_11 C1_15 C6_15 70.0(6)
Au1_11 P1_11 C1_15 C6_15 -53.2(6)
C6_15 C1_15 C2_15 C3_15 -3.7(11)
P1_11 C1_15 C2_15 C3_15 -179.8(6)
C1_15 C2_15 C3_15 C4_15 0.2(12)
C2_15 C3_15 C4_15 C5_15 2.5(12)
C3_15 C4_15 C5_15 C6_15 -1.8(12)
C4_15 C5_15 C6_15 C1_15 -1.8(11)
C2_15 C1_15 C6_15 C5_15 4.5(11)
P1_11 C1_15 C6_15 C5_15 -179.2(6)
C1_14 P1_11 C1_16 C2_16 78.6(6)
C1_15 P1_11 C1_16 C2_16 -168.3(6)
Au1_11 P1_11 C1_16 C2_16 -45.5(6)
C1_14 P1_11 C1_16 C6_16 -98.8(7)
C1_15 P1_11 C1_16 C6_16 14.3(7)
Au1_11 P1_11 C1_16 C6_16 137.2(6)
C6_16 C1_16 C2_16 C3_16 -0.6(11)
P1_11 C1_16 C2_16 C3_16 -178.0(6)
C1_16 C2_16 C3_16 C4_16 1.1(12)
C2_16 C3_16 C4_16 C5_16 -2.2(13)
C3_16 C4_16 C5_16 C6_16 2.8(14)
C2_16 C1_16 C6_16 C5_16 1.1(12)
P1_11 C1_16 C6_16 C5_16 178.5(7)
C4_16 C5_16 C6_16 C1_16 -2.2(14)
